data_4518430
loop_
_publ_author_name
'Gupta, Saswata'
'Sabbasani, Venkata R.'
'Su, Siyuan'
'Wink, Donald J.'
'Lee, Daesung'

_publ_section_title
;
 Alkene-Chelated Ruthenium Alkylidenes: A Missing Link to New Catalysts
;
_journal_issue 4
_journal_name_full 'ACS Catalysis'
_journal_page_first 1977
_journal_page_last 1987
_journal_paper_doi 10.1021/acscatal.0c04972
_journal_volume 11
_journal_year 2021
_chemical_formula_sum 'C48 H52 Cl4 N2 O Ru Si'
_chemical_formula_weight 943.87
_chemical_name_common vs_7mem_db_coord
_space_group_crystal_system orthorhombic
_space_group_IT_number 33
_space_group_name_Hall 'P 2c -2n'
_space_group_name_H-M_alt 'P n a 21'
_atom_sites_solution_hydrogens geom
_cell_angle_alpha 90
_cell_angle_beta 90
_cell_angle_gamma 90
_cell_formula_units_Z 4
_cell_length_a 15.2754(16)
_cell_length_b 28.119(3)
_cell_length_c 10.4160(9)
_cell_measurement_reflns_used 9932
_cell_measurement_temperature 200.(2)
_cell_measurement_theta_max 24.4443
_cell_measurement_theta_min 2.4716
_cell_volume 4474.0(8)
_computing_cell_refinement 'SAINT V8.34A (Bruker AXS Inc., 2013)'
_computing_data_reduction 'SAINT V8.34A (Bruker AXS Inc., 2013)'
_computing_structure_refinement 'SHELXL-2014 (Sheldrick, 2014)'
_diffrn_ambient_temperature 200.(2)
_diffrn_detector_area_resol_mean 8.3330
_diffrn_measured_fraction_theta_full 0.996
_diffrn_measured_fraction_theta_max 0.996
_diffrn_measurement_device_type 'Bruker SMART X2S'
_diffrn_radiation_type MoK\a
_diffrn_radiation_wavelength 0.71073
_diffrn_reflns_av_R_equivalents 0.0759
_diffrn_reflns_av_unetI/netI 0.0392
_diffrn_reflns_limit_h_max 18
_diffrn_reflns_limit_h_min -18
_diffrn_reflns_limit_k_max 33
_diffrn_reflns_limit_k_min -33
_diffrn_reflns_limit_l_max 12
_diffrn_reflns_limit_l_min -12
_diffrn_reflns_number 78579
_diffrn_reflns_theta_full 25.07
_diffrn_reflns_theta_max 25.07
_diffrn_reflns_theta_min 1.45
_exptl_absorpt_coefficient_mu 0.654
_exptl_absorpt_correction_T_max 0.96
_exptl_absorpt_correction_T_min 0.71
_exptl_absorpt_correction_type multi-scan
_exptl_absorpt_process_details 'SADABS V2014/2 (Bruker AXS Inc.)'
_exptl_crystal_colour gray
_exptl_crystal_density_diffrn 1.401
_exptl_crystal_density_method 'not measured'
_exptl_crystal_description needle
_exptl_crystal_F_000 1952
_exptl_crystal_size_max 0.440
_exptl_crystal_size_mid 0.400
_exptl_crystal_size_min 0.070
_refine_diff_density_max 1.704
_refine_diff_density_min -0.540
_refine_ls_abs_structure_details
;
Flack x determined using 3165 quotients [(I+)-(I-)]/[(I+)+(I-)]
(Parsons, Flack and Wagner, Acta Cryst. B69 (2013) 249-259).
;
_refine_ls_abs_structure_Flack -0.036(14)
_refine_ls_extinction_method none
_refine_ls_goodness_of_fit_ref 1.006
_refine_ls_hydrogen_treatment constr
_refine_ls_matrix_type full
_refine_ls_number_parameters 520
_refine_ls_number_reflns 7870
_refine_ls_number_restraints 1
_refine_ls_restrained_S_all 1.006
_refine_ls_R_factor_all 0.0463
_refine_ls_R_factor_gt 0.0412
_refine_ls_shift/su_max 0.001
_refine_ls_shift/su_mean 0.000
_refine_ls_structure_factor_coef Fsqd
_refine_ls_weighting_details 'w=1/[\s^2^(Fo^2^)+(0.1000P)^2^] where P=(Fo^2^+2Fc^2^)/3'
_refine_ls_weighting_scheme calc
_refine_ls_wR_factor_gt 0.1194
_refine_ls_wR_factor_ref 0.1275
_reflns_number_gt 7294
_reflns_number_total 7870
_reflns_threshold_expression 'I > 2\s(I)'
_cod_data_source_file cs0c04972_si_005.cif
_cod_data_source_block Compound_10l
_cod_depositor_comments 'Adding full bibliography for 4518430--4518444.cif.'
_cod_database_code 4518430
_publ_contact_phone 312-413-7383
_publ_contact_fax 312-996-0431
_publ_contact_email dwink@uic.edu

loop_
_space_group_symop_operation_xyz
'x, y, z'
'-x, -y, z+1/2'
'-x+1/2, y+1/2, z+1/2'
'x+1/2, -y+1/2, z'

loop_
_atom_site_type_symbol
_atom_site_label
_atom_site_fract_x
_atom_site_fract_y
_atom_site_fract_z
_atom_site_U_iso_or_equiv
_atom_site_adp_type
_atom_site_calc_flag
_atom_site_refinement_flags_adp
_atom_site_refinement_flags_occupancy
_atom_site_refinement_flags_posn
_atom_site_occupancy
_atom_site_disorder_assembly
_atom_site_disorder_group
Ru Ru1 0.30958(3) 0.60071(2) 0.24407(6) 0.02073(16) Uani d . . . 1 . .
Cl Cl1 0.16682(11) 0.63082(7) 0.29322(18) 0.0368(4) Uani d . . . 1 . .
Cl Cl2 0.46068(10) 0.58654(7) 0.22151(19) 0.0420(5) Uani d . . . 1 . .
Cl Cl3 0.8889(2) 0.31506(11) 0.2162(3) 0.0853(9) Uani d . . . 1 . .
Cl Cl4 1.0570(2) 0.28948(12) 0.1224(5) 0.1120(13) Uani d . . . 1 . .
Si Si1 0.20581(11) 0.44884(6) 0.15651(17) 0.0231(4) Uani d . . . 1 . .
O O1 0.1683(3) 0.43316(17) 0.0149(5) 0.0313(10) Uani d . . . 1 . .
N N1 0.3566(4) 0.6599(2) 0.4756(6) 0.0296(13) Uani d . . . 1 . .
N N2 0.3171(4) 0.5909(2) 0.5462(6) 0.0247(12) Uani d . . . 1 . .
C C1 0.2659(4) 0.53950(19) 0.2528(7) 0.0244(12) Uani d . . . 1 . .
H H1 0.2464 0.528 0.3336 0.029 Uiso calc U . R 1 . .
C C2 0.2599(4) 0.5082(2) 0.1430(6) 0.0236(13) Uani d . . . 1 . .
C C3 0.2919(4) 0.5268(2) 0.0318(7) 0.0280(15) Uani d . . . 1 . .
C C4 0.3188(4) 0.5774(3) 0.0333(7) 0.0286(15) Uani d . . . 1 . .
H H2 0.3792 0.5847 0.025 0.034 Uiso calc U . R 1 . .
C C5 0.2607(5) 0.6138(2) 0.0460(7) 0.0329(15) Uani d . . . 1 . .
H H3 0.2039 0.6069 0.0782 0.039 Uiso calc U . R 1 . .
C C6 0.2813(5) 0.6636(3) 0.0124(7) 0.0381(17) Uani d . . . 1 . .
C C7 0.3646(6) 0.6793(3) -0.0157(8) 0.046(2) Uani d . . . 1 . .
H H4 0.4123 0.6577 -0.0094 0.056 Uiso calc U . R 1 . .
C C8 0.3804(6) 0.7258(3) -0.0531(10) 0.057(2) Uani d . . . 1 . .
H H5 0.4381 0.7358 -0.074 0.069 Uiso calc U . R 1 . .
C C9 0.3101(7) 0.7580(3) -0.0597(11) 0.066(3) Uani d . . . 1 . .
H H6 0.3202 0.79 -0.0849 0.079 Uiso calc U . R 1 . .
C C10 0.2275(7) 0.7433(3) -0.0301(11) 0.064(3) Uani d . . . 1 . .
H H7 0.18 0.7649 -0.0351 0.077 Uiso calc U . R 1 . .
C C11 0.2130(6) 0.6966(3) 0.0074(9) 0.052(2) Uani d . . . 1 . .
H H8 0.1554 0.6869 0.0301 0.062 Uiso calc U . R 1 . .
C C12 0.3038(5) 0.5013(3) -0.0941(7) 0.0340(17) Uani d . . . 1 . .
H H9 0.3573 0.514 -0.1353 0.041 Uiso calc U . R 1 . .
H H10 0.2538 0.5098 -0.1502 0.041 Uiso calc U . R 1 . .
C C13 0.3110(4) 0.4474(3) -0.0918(8) 0.0330(17) Uani d . . . 1 . .
H H11 0.3445 0.437 -0.1683 0.04 Uiso calc U . R 1 . .
H H12 0.345 0.4379 -0.015 0.04 Uiso calc U . R 1 . .
C C14 0.2253(5) 0.4214(3) -0.0900(7) 0.0363(16) Uani d . . . 1 . .
H H14 0.1941 0.4282 -0.1714 0.044 Uiso calc U . R 1 . .
H H13 0.2372 0.3868 -0.0874 0.044 Uiso calc U . R 1 . .
C C15 0.2864(5) 0.4036(2) 0.2135(6) 0.0277(16) Uani d . . . 1 . .
C C16 0.2713(5) 0.3552(2) 0.1907(7) 0.0348(16) Uani d . . . 1 . .
H H15 0.2183 0.3454 0.1511 0.042 Uiso calc U . R 1 . .
C C17 0.3340(5) 0.3211(3) 0.2257(8) 0.047(2) Uani d . . . 1 . .
H H16 0.324 0.2883 0.2083 0.056 Uiso calc U . R 1 . .
C C18 0.4090(6) 0.3351(3) 0.2847(8) 0.050(2) Uani d . . . 1 . .
H H17 0.4511 0.312 0.3092 0.06 Uiso calc U . R 1 . .
C C19 0.4248(5) 0.3822(3) 0.3094(8) 0.048(2) Uani d . . . 1 . .
H H18 0.4768 0.3913 0.3529 0.058 Uiso calc U . R 1 . .
C C20 0.3653(4) 0.4166(3) 0.2713(7) 0.0355(17) Uani d . . . 1 . .
H H19 0.3783 0.4493 0.2846 0.043 Uiso calc U . R 1 . .
C C21 0.1070(4) 0.4537(2) 0.2641(6) 0.0264(14) Uani d . . . 1 . .
C C22 0.0650(4) 0.4971(2) 0.2800(7) 0.0328(16) Uani d . . . 1 . .
H H20 0.0865 0.5246 0.2372 0.039 Uiso calc U . R 1 . .
C C23 -0.0081(5) 0.5004(3) 0.3581(9) 0.0435(19) Uani d . . . 1 . .
H H21 -0.036 0.5303 0.3697 0.052 Uiso calc U . R 1 . .
C C24 -0.0409(5) 0.4605(3) 0.4195(8) 0.0453(19) Uani d . . . 1 . .
H H22 -0.0912 0.4629 0.4729 0.054 Uiso calc U . R 1 . .
C C25 -0.0003(5) 0.4175(3) 0.4023(8) 0.0441(19) Uani d . . . 1 . .
H H23 -0.0228 0.3899 0.4433 0.053 Uiso calc U . R 1 . .
C C26 0.0736(4) 0.4141(3) 0.3254(7) 0.0333(16) Uani d . . . 1 . .
H H24 0.1016 0.3842 0.3148 0.04 Uiso calc U . R 1 . .
C C27 0.3312(4) 0.6169(2) 0.4392(6) 0.0229(13) Uani d . . . 1 . .
C C28 0.3843(4) 0.6979(2) 0.3911(7) 0.0316(15) Uani d . . . 1 . .
C C29 0.3247(5) 0.7334(3) 0.3596(8) 0.0391(18) Uani d . . . 1 . .
C C30 0.3553(6) 0.7704(3) 0.2816(9) 0.052(2) Uani d . . . 1 . .
H H25 0.3156 0.7947 0.2563 0.062 Uiso calc U . R 1 . .
C C31 0.4400(5) 0.7729(3) 0.2406(11) 0.057(2) Uani d . . . 1 . .
C C32 0.4971(5) 0.7384(3) 0.2798(9) 0.055(2) Uani d . . . 1 . .
H H26 0.5563 0.7405 0.2524 0.066 Uiso calc U . R 1 . .
C C33 0.4733(5) 0.7013(3) 0.3566(8) 0.0385(17) Uani d . . . 1 . .
C C34 0.5425(5) 0.6680(3) 0.4114(9) 0.047(2) Uani d . . . 1 . .
H H29 0.585 0.66 0.3443 0.071 Uiso calc U . R 1 . .
H H27 0.5143 0.6388 0.4424 0.071 Uiso calc U . R 1 . .
H H28 0.5726 0.6837 0.4828 0.071 Uiso calc U . R 1 . .
C C35 0.4704(7) 0.8142(4) 0.1560(14) 0.096(5) Uani d . . . 1 . .
H H31 0.4199 0.8279 0.1113 0.145 Uiso calc U . R 1 . .
H H32 0.5129 0.8025 0.0929 0.145 Uiso calc U . R 1 . .
H H30 0.498 0.8386 0.2097 0.145 Uiso calc U . R 1 . .
C C36 0.2328(5) 0.7355(3) 0.4125(10) 0.054(2) Uani d . . . 1 . .
H H35 0.2205 0.7677 0.4433 0.081 Uiso calc U . R 1 . .
H H33 0.2272 0.7129 0.4838 0.081 Uiso calc U . R 1 . .
H H34 0.1911 0.7271 0.3447 0.081 Uiso calc U . R 1 . .
C C37 0.3620(5) 0.6660(3) 0.6153(7) 0.0382(17) Uani d . . . 1 . .
H H37 0.3221 0.6915 0.6453 0.046 Uiso calc U . R 1 . .
H H36 0.4225 0.6736 0.6426 0.046 Uiso calc U . R 1 . .
C C38 0.3339(6) 0.6184(3) 0.6644(7) 0.0395(17) Uani d . . . 1 . .
H H39 0.3807 0.6034 0.7164 0.047 Uiso calc U . R 1 . .
H H38 0.2803 0.621 0.7173 0.047 Uiso calc U . R 1 . .
C C39 0.2988(4) 0.5408(2) 0.5568(7) 0.0252(14) Uani d . . . 1 . .
C C40 0.2124(4) 0.5260(2) 0.5748(6) 0.0283(14) Uani d . . . 1 . .
C C41 0.1983(5) 0.4768(3) 0.5804(7) 0.0326(16) Uani d . . . 1 . .
H H40 0.14 0.4654 0.5898 0.039 Uiso calc U . R 1 . .
C C42 0.2650(5) 0.4445(2) 0.5729(6) 0.0308(16) Uani d . . . 1 . .
C C43 0.3500(5) 0.4605(2) 0.5588(7) 0.0318(15) Uani d . . . 1 . .
H H41 0.3965 0.4381 0.554 0.038 Uiso calc U . R 1 . .
C C44 0.3690(5) 0.5094(2) 0.5514(7) 0.0303(14) Uani d . . . 1 . .
C C45 0.4616(5) 0.5259(3) 0.5351(8) 0.0400(17) Uani d . . . 1 . .
H H44 0.4697 0.5382 0.4479 0.06 Uiso calc U . R 1 . .
H H42 0.5016 0.4992 0.5497 0.06 Uiso calc U . R 1 . .
H H43 0.474 0.5512 0.5973 0.06 Uiso calc U . R 1 . .
C C46 0.2473(6) 0.3915(3) 0.5741(8) 0.046(2) Uani d . . . 1 . .
H H45 0.1939 0.3852 0.6232 0.069 Uiso calc U . R 1 . .
H H46 0.2968 0.375 0.614 0.069 Uiso calc U . R 1 . .
H H47 0.2398 0.3802 0.4858 0.069 Uiso calc U . R 1 . .
C C47 0.1397(5) 0.5601(3) 0.5863(7) 0.0348(16) Uani d . . . 1 . .
H H50 0.1456 0.5779 0.6668 0.052 Uiso calc U . R 1 . .
H H48 0.084 0.5429 0.586 0.052 Uiso calc U . R 1 . .
H H49 0.1413 0.5823 0.5137 0.052 Uiso calc U . R 1 . .
C C48 0.9649(7) 0.3254(5) 0.0940(13) 0.087(4) Uani d . . . 1 . .
H H51 0.9821 0.3594 0.0934 0.104 Uiso calc U . R 1 . .
H H52 0.9388 0.3176 0.0096 0.104 Uiso calc U . R 1 . .

loop_
_atom_site_aniso_label
_atom_site_aniso_U_11
_atom_site_aniso_U_22
_atom_site_aniso_U_33
_atom_site_aniso_U_12
_atom_site_aniso_U_13
_atom_site_aniso_U_23
Ru1 0.0200(2) 0.0230(2) 0.0192(3) 0.00163(15) 0.0004(2) 0.0028(2)
Cl1 0.0258(7) 0.0516(10) 0.0331(9) 0.0127(7) 0.0018(7) 0.0034(8)
Cl2 0.0218(7) 0.0595(10) 0.0448(12) 0.0076(7) 0.0042(8) -0.0055(9)
Cl3 0.0917(19) 0.0719(16) 0.092(2) -0.0087(13) 0.0036(16) 0.0052(15)
Cl4 0.082(2) 0.081(2) 0.173(4) 0.0188(16) 0.001(2) -0.025(2)
Si1 0.0238(8) 0.0269(9) 0.0186(9) -0.0009(6) -0.0011(7) -0.0002(7)
O1 0.030(2) 0.042(3) 0.022(3) -0.002(2) 0.0002(19) -0.004(2)
N1 0.032(3) 0.032(3) 0.025(3) -0.004(2) -0.009(2) -0.003(2)
N2 0.036(3) 0.028(3) 0.009(3) -0.002(2) -0.002(2) -0.001(2)
C1 0.031(3) 0.027(3) 0.015(3) 0.000(2) 0.000(3) 0.004(3)
C2 0.025(3) 0.026(3) 0.020(3) 0.000(2) 0.000(3) 0.004(3)
C3 0.024(3) 0.033(4) 0.026(4) 0.002(3) 0.001(3) 0.002(3)
C4 0.031(3) 0.037(4) 0.018(4) -0.002(3) 0.005(3) 0.000(3)
C5 0.038(4) 0.035(4) 0.025(4) -0.001(3) 0.002(3) 0.008(3)
C6 0.049(4) 0.037(4) 0.029(4) 0.006(3) -0.001(3) 0.009(3)
C7 0.054(5) 0.040(5) 0.045(5) -0.002(4) 0.009(4) -0.002(4)
C8 0.069(6) 0.039(4) 0.064(6) -0.001(4) 0.021(5) 0.011(4)
C9 0.108(9) 0.034(5) 0.055(7) 0.000(5) -0.006(5) 0.014(4)
C10 0.069(6) 0.046(5) 0.076(7) 0.015(5) -0.002(6) 0.029(5)
C11 0.054(5) 0.045(5) 0.056(6) 0.013(4) -0.003(4) 0.022(4)
C12 0.044(4) 0.037(4) 0.020(4) -0.003(3) 0.001(3) 0.000(3)
C13 0.037(4) 0.040(4) 0.023(4) 0.012(3) -0.002(3) -0.006(3)
C14 0.050(4) 0.036(4) 0.023(4) 0.003(3) -0.005(3) -0.005(3)
C15 0.034(3) 0.032(3) 0.018(5) -0.001(2) 0.004(3) 0.002(2)
C16 0.039(4) 0.030(3) 0.036(4) 0.002(3) 0.006(3) 0.004(3)
C17 0.061(5) 0.042(4) 0.038(5) 0.019(3) 0.008(4) 0.008(4)
C18 0.051(5) 0.062(5) 0.039(5) 0.030(4) 0.014(4) 0.016(4)
C19 0.029(4) 0.073(6) 0.042(5) 0.006(4) -0.002(3) 0.016(4)
C20 0.027(3) 0.049(4) 0.031(5) 0.000(3) 0.003(3) 0.008(3)
C21 0.022(3) 0.034(3) 0.023(4) 0.000(2) -0.004(2) -0.005(3)
C22 0.033(3) 0.038(4) 0.027(4) 0.005(3) -0.001(3) -0.003(3)
C23 0.026(3) 0.058(5) 0.047(5) 0.010(3) 0.002(3) -0.011(4)
C24 0.027(4) 0.070(5) 0.038(5) -0.005(4) 0.007(3) -0.008(4)
C25 0.037(4) 0.056(5) 0.040(4) -0.008(4) 0.010(4) 0.000(4)
C26 0.026(3) 0.036(4) 0.038(4) -0.003(3) 0.000(3) 0.003(3)
C27 0.019(3) 0.021(3) 0.029(4) 0.004(3) -0.004(3) 0.001(3)
C28 0.029(3) 0.026(3) 0.039(4) -0.002(3) -0.008(3) 0.000(3)
C29 0.037(4) 0.033(4) 0.047(5) -0.004(3) -0.016(3) 0.001(3)
C30 0.052(5) 0.031(4) 0.073(7) -0.007(3) -0.026(4) 0.017(4)
C31 0.049(4) 0.045(4) 0.078(6) -0.020(3) -0.022(5) 0.028(5)
C32 0.036(4) 0.056(5) 0.073(7) -0.021(3) -0.018(4) 0.019(4)
C33 0.030(3) 0.041(4) 0.045(4) -0.007(3) -0.013(3) 0.003(3)
C34 0.027(4) 0.057(5) 0.058(5) -0.003(3) -0.013(4) 0.006(4)
C35 0.069(6) 0.093(8) 0.128(11) -0.045(6) -0.043(7) 0.079(8)
C36 0.044(5) 0.037(4) 0.080(7) 0.006(3) -0.002(5) 0.004(4)
C37 0.053(5) 0.032(4) 0.030(4) -0.004(3) -0.005(3) -0.004(3)
C38 0.057(4) 0.040(4) 0.021(4) -0.008(4) -0.006(3) -0.003(3)
C39 0.034(3) 0.027(3) 0.014(3) -0.003(3) -0.001(3) 0.000(3)
C40 0.032(4) 0.037(4) 0.016(3) -0.005(3) -0.001(3) -0.003(3)
C41 0.038(4) 0.043(4) 0.017(4) -0.014(3) 0.000(3) 0.004(3)
C42 0.045(4) 0.028(3) 0.020(4) -0.005(3) -0.008(3) 0.002(3)
C43 0.039(4) 0.036(4) 0.021(4) 0.002(3) 0.000(3) 0.004(3)
C44 0.037(4) 0.029(3) 0.024(4) 0.000(3) -0.009(3) 0.004(3)
C45 0.031(4) 0.041(4) 0.048(5) 0.002(3) -0.003(3) 0.008(4)
C46 0.070(6) 0.028(4) 0.040(5) -0.012(4) -0.003(4) 0.001(3)
C47 0.035(4) 0.041(4) 0.029(4) 0.003(3) 0.005(3) 0.005(3)
C48 0.056(6) 0.107(9) 0.098(10) 0.007(6) -0.015(6) 0.022(8)

loop_
_atom_type_symbol
_atom_type_description
_atom_type_scat_dispersion_real
_atom_type_scat_dispersion_imag
_atom_type_scat_source
C C 0.0033 0.0016 'International Tables Vol C Tables 4.2.6.8 and 6.1.1.4'
H H 0.0000 0.0000 'International Tables Vol C Tables 4.2.6.8 and 6.1.1.4'
N N 0.0061 0.0033 'International Tables Vol C Tables 4.2.6.8 and 6.1.1.4'
O O 0.0106 0.0060 'International Tables Vol C Tables 4.2.6.8 and 6.1.1.4'
Si Si 0.0817 0.0704 'International Tables Vol C Tables 4.2.6.8 and 6.1.1.4'
Cl Cl 0.1484 0.1585 'International Tables Vol C Tables 4.2.6.8 and 6.1.1.4'
Ru Ru -1.2594 0.8363 'International Tables Vol C Tables 4.2.6.8 and 6.1.1.4'

loop_
_geom_angle_atom_site_label_1
_geom_angle_atom_site_label_2
_geom_angle_atom_site_label_3
_geom_angle_site_symmetry_1
_geom_angle_site_symmetry_3
_geom_angle
_geom_angle_publ_flag
C1 Ru1 C27 . . 102.1(3) ?
C1 Ru1 C5 . . 94.5(3) ?
C27 Ru1 C5 . . 155.6(2) ?
C1 Ru1 C4 . . 78.6(3) ?
C27 Ru1 C4 . . 166.8(2) ?
C5 Ru1 C4 . . 35.0(3) ?
C1 Ru1 Cl2 . . 101.61(18) ?
C27 Ru1 Cl2 . . 88.80(17) ?
C5 Ru1 Cl2 . . 105.3(2) ?
C4 Ru1 Cl2 . . 78.24(18) ?
C1 Ru1 Cl1 . . 89.43(19) ?
C27 Ru1 Cl1 . . 81.98(17) ?
C5 Ru1 Cl1 . . 80.4(2) ?
C4 Ru1 Cl1 . . 111.18(18) ?
Cl2 Ru1 Cl1 . . 166.93(7) ?
O1 Si1 C15 . . 109.4(3) ?
O1 Si1 C2 . . 109.1(3) ?
C15 Si1 C2 . . 110.0(3) ?
O1 Si1 C21 . . 105.9(3) ?
C15 Si1 C21 . . 112.8(3) ?
C2 Si1 C21 . . 109.5(3) ?
C14 O1 Si1 . . 122.3(4) ?
C27 N1 C28 . . 125.8(6) ?
C27 N1 C37 . . 114.0(6) ?
C28 N1 C37 . . 120.0(6) ?
C27 N2 C39 . . 128.5(6) ?
C27 N2 C38 . . 112.2(6) ?
C39 N2 C38 . . 118.8(6) ?
C2 C1 Ru1 . . 123.4(5) ?
C2 C1 H1 . . 118.3 ?
Ru1 C1 H1 . . 118.3 ?
C3 C2 C1 . . 114.6(6) ?
C3 C2 Si1 . . 124.4(5) ?
C1 C2 Si1 . . 120.8(4) ?
C2 C3 C4 . . 117.3(6) ?
C2 C3 C12 . . 127.0(6) ?
C4 C3 C12 . . 115.7(6) ?
C5 C4 C3 . . 122.9(6) ?
C5 C4 Ru1 . . 69.6(4) ?
C3 C4 Ru1 . . 105.5(4) ?
C5 C4 H2 . . 118.5 ?
C3 C4 H2 . . 118.5 ?
Ru1 C4 H2 . . 94.8 ?
C4 C5 C6 . . 123.5(7) ?
C4 C5 Ru1 . . 75.3(4) ?
C6 C5 Ru1 . . 107.8(5) ?
C4 C5 H3 . . 118.3 ?
C6 C5 H3 . . 118.3 ?
Ru1 C5 H3 . . 86.8 ?
C7 C6 C11 . . 118.0(8) ?
C7 C6 C5 . . 123.4(7) ?
C11 C6 C5 . . 118.6(8) ?
C6 C7 C8 . . 121.5(8) ?
C6 C7 H4 . . 119.2 ?
C8 C7 H4 . . 119.2 ?
C7 C8 C9 . . 119.3(9) ?
C7 C8 H5 . . 120.4 ?
C9 C8 H5 . . 120.4 ?
C10 C9 C8 . . 119.9(9) ?
C10 C9 H6 . . 120.1 ?
C8 C9 H6 . . 120.1 ?
C9 C10 C11 . . 120.0(9) ?
C9 C10 H7 . . 120.0 ?
C11 C10 H7 . . 120.0 ?
C10 C11 C6 . . 121.3(9) ?
C10 C11 H8 . . 119.4 ?
C6 C11 H8 . . 119.4 ?
C3 C12 C13 . . 118.0(6) ?
C3 C12 H9 . . 107.8 ?
C13 C12 H9 . . 107.8 ?
C3 C12 H10 . . 107.8 ?
C13 C12 H10 . . 107.8 ?
H9 C12 H10 . . 107.1 ?
C14 C13 C12 . . 114.9(6) ?
C14 C13 H11 . . 108.5 ?
C12 C13 H11 . . 108.5 ?
C14 C13 H12 . . 108.5 ?
C12 C13 H12 . . 108.5 ?
H11 C13 H12 . . 107.5 ?
O1 C14 C13 . . 115.3(6) ?
O1 C14 H14 . . 108.4 ?
C13 C14 H14 . . 108.4 ?
O1 C14 H13 . . 108.4 ?
C13 C14 H13 . . 108.4 ?
H14 C14 H13 . . 107.5 ?
C20 C15 C16 . . 118.0(7) ?
C20 C15 Si1 . . 121.9(5) ?
C16 C15 Si1 . . 120.0(5) ?
C15 C16 C17 . . 120.6(7) ?
C15 C16 H15 . . 119.7 ?
C17 C16 H15 . . 119.7 ?
C18 C17 C16 . . 119.6(8) ?
C18 C17 H16 . . 120.2 ?
C16 C17 H16 . . 120.2 ?
C17 C18 C19 . . 121.0(7) ?
C17 C18 H17 . . 119.5 ?
C19 C18 H17 . . 119.5 ?
C18 C19 C20 . . 120.4(8) ?
C18 C19 H18 . . 119.8 ?
C20 C19 H18 . . 119.8 ?
C19 C20 C15 . . 120.5(8) ?
C19 C20 H19 . . 119.8 ?
C15 C20 H19 . . 119.8 ?
C26 C21 C22 . . 118.9(6) ?
C26 C21 Si1 . . 120.8(5) ?
C22 C21 Si1 . . 120.3(5) ?
C23 C22 C21 . . 120.2(7) ?
C23 C22 H20 . . 119.9 ?
C21 C22 H20 . . 119.9 ?
C22 C23 C24 . . 120.5(7) ?
C22 C23 H21 . . 119.8 ?
C24 C23 H21 . . 119.8 ?
C25 C24 C23 . . 119.4(7) ?
C25 C24 H22 . . 120.3 ?
C23 C24 H22 . . 120.3 ?
C24 C25 C26 . . 120.4(7) ?
C24 C25 H23 . . 119.8 ?
C26 C25 H23 . . 119.8 ?
C21 C26 C25 . . 120.7(7) ?
C21 C26 H24 . . 119.6 ?
C25 C26 H24 . . 119.6 ?
N1 C27 N2 . . 107.7(6) ?
N1 C27 Ru1 . . 121.2(5) ?
N2 C27 Ru1 . . 130.9(5) ?
C29 C28 C33 . . 121.6(7) ?
C29 C28 N1 . . 118.8(6) ?
C33 C28 N1 . . 119.1(6) ?
C28 C29 C30 . . 116.8(7) ?
C28 C29 C36 . . 123.5(7) ?
C30 C29 C36 . . 119.6(7) ?
C31 C30 C29 . . 122.4(7) ?
C31 C30 H25 . . 118.8 ?
C29 C30 H25 . . 118.8 ?
C30 C31 C32 . . 118.5(8) ?
C30 C31 C35 . . 120.4(8) ?
C32 C31 C35 . . 121.1(9) ?
C33 C32 C31 . . 123.3(8) ?
C33 C32 H26 . . 118.4 ?
C31 C32 H26 . . 118.4 ?
C32 C33 C28 . . 117.2(7) ?
C32 C33 C34 . . 120.4(7) ?
C28 C33 C34 . . 122.2(7) ?
C33 C34 H29 . . 109.5 ?
C33 C34 H27 . . 109.5 ?
H29 C34 H27 . . 109.5 ?
C33 C34 H28 . . 109.5 ?
H29 C34 H28 . . 109.5 ?
H27 C34 H28 . . 109.5 ?
C31 C35 H31 . . 109.5 ?
C31 C35 H32 . . 109.5 ?
H31 C35 H32 . . 109.5 ?
C31 C35 H30 . . 109.5 ?
H31 C35 H30 . . 109.5 ?
H32 C35 H30 . . 109.5 ?
C29 C36 H35 . . 109.5 ?
C29 C36 H33 . . 109.5 ?
H35 C36 H33 . . 109.5 ?
C29 C36 H34 . . 109.5 ?
H35 C36 H34 . . 109.5 ?
H33 C36 H34 . . 109.5 ?
N1 C37 C38 . . 102.6(6) ?
N1 C37 H37 . . 111.2 ?
C38 C37 H37 . . 111.2 ?
N1 C37 H36 . . 111.2 ?
C38 C37 H36 . . 111.2 ?
H37 C37 H36 . . 109.2 ?
N2 C38 C37 . . 103.5(6) ?
N2 C38 H39 . . 111.1 ?
C37 C38 H39 . . 111.1 ?
N2 C38 H38 . . 111.1 ?
C37 C38 H38 . . 111.1 ?
H39 C38 H38 . . 109.0 ?
C44 C39 C40 . . 123.0(6) ?
C44 C39 N2 . . 118.0(6) ?
C40 C39 N2 . . 119.0(6) ?
C39 C40 C41 . . 116.5(6) ?
C39 C40 C47 . . 121.9(6) ?
C41 C40 C47 . . 121.6(6) ?
C42 C41 C40 . . 122.5(7) ?
C42 C41 H40 . . 118.7 ?
C40 C41 H40 . . 118.7 ?
C41 C42 C43 . . 119.3(6) ?
C41 C42 C46 . . 121.3(7) ?
C43 C42 C46 . . 119.3(7) ?
C42 C43 C44 . . 121.2(7) ?
C42 C43 H41 . . 119.4 ?
C44 C43 H41 . . 119.4 ?
C39 C44 C43 . . 117.3(6) ?
C39 C44 C45 . . 122.3(6) ?
C43 C44 C45 . . 120.3(6) ?
C44 C45 H44 . . 109.5 ?
C44 C45 H42 . . 109.5 ?
H44 C45 H42 . . 109.5 ?
C44 C45 H43 . . 109.5 ?
H44 C45 H43 . . 109.5 ?
H42 C45 H43 . . 109.5 ?
C42 C46 H45 . . 109.5 ?
C42 C46 H46 . . 109.5 ?
H45 C46 H46 . . 109.5 ?
C42 C46 H47 . . 109.5 ?
H45 C46 H47 . . 109.5 ?
H46 C46 H47 . . 109.5 ?
C40 C47 H50 . . 109.5 ?
C40 C47 H48 . . 109.5 ?
H50 C47 H48 . . 109.5 ?
C40 C47 H49 . . 109.5 ?
H50 C47 H49 . . 109.5 ?
H48 C47 H49 . . 109.5 ?
Cl3 C48 Cl4 . . 108.3(7) ?
Cl3 C48 H51 . . 110.0 ?
Cl4 C48 H51 . . 110.0 ?
Cl3 C48 H52 . . 110.0 ?
Cl4 C48 H52 . . 110.0 ?
H51 C48 H52 . . 108.4 ?

loop_
_geom_bond_atom_site_label_1
_geom_bond_atom_site_label_2
_geom_bond_site_symmetry_2
_geom_bond_distance
_geom_bond_publ_flag
Ru1 C1 . 1.848(6) ?
Ru1 C27 . 2.109(7) ?
Ru1 C5 . 2.225(7) ?
Ru1 C4 . 2.296(7) ?
Ru1 Cl2 . 2.3539(16) ?
Ru1 Cl1 . 2.3946(17) ?
Cl3 C48 . 1.746(13) ?
Cl4 C48 . 1.757(11) ?
Si1 O1 . 1.643(5) ?
Si1 C15 . 1.867(7) ?
Si1 C2 . 1.869(6) ?
Si1 C21 . 1.885(6) ?
O1 C14 . 1.435(9) ?
N1 C27 . 1.327(9) ?
N1 C28 . 1.448(9) ?
N1 C37 . 1.467(9) ?
N2 C27 . 1.349(9) ?
N2 C39 . 1.442(9) ?
N2 C38 . 1.476(10) ?
C1 C2 . 1.445(9) ?
C1 H1 . 0.95 ?
C2 C3 . 1.362(9) ?
C3 C4 . 1.479(10) ?
C3 C12 . 1.506(10) ?
C4 C5 . 1.363(10) ?
C4 H2 . 0.95 ?
C5 C6 . 1.476(10) ?
C5 H3 . 0.95 ?
C6 C7 . 1.379(12) ?
C6 C11 . 1.397(11) ?
C7 C8 . 1.385(12) ?
C7 H4 . 0.95 ?
C8 C9 . 1.407(14) ?
C8 H5 . 0.95 ?
C9 C10 . 1.364(15) ?
C9 H6 . 0.95 ?
C10 C11 . 1.387(13) ?
C10 H7 . 0.95 ?
C11 H8 . 0.95 ?
C12 C13 . 1.521(11) ?
C12 H9 . 0.99 ?
C12 H10 . 0.99 ?
C13 C14 . 1.500(11) ?
C13 H11 . 0.99 ?
C13 H12 . 0.99 ?
C14 H14 . 0.99 ?
C14 H13 . 0.99 ?
C15 C20 . 1.396(10) ?
C15 C16 . 1.401(9) ?
C16 C17 . 1.403(10) ?
C16 H15 . 0.95 ?
C17 C18 . 1.359(13) ?
C17 H16 . 0.95 ?
C18 C19 . 1.370(13) ?
C18 H17 . 0.95 ?
C19 C20 . 1.385(11) ?
C19 H18 . 0.95 ?
C20 H19 . 0.95 ?
C21 C26 . 1.381(9) ?
C21 C22 . 1.389(9) ?
C22 C23 . 1.384(10) ?
C22 H20 . 0.95 ?
C23 C24 . 1.386(12) ?
C23 H21 . 0.95 ?
C24 C25 . 1.370(12) ?
C24 H22 . 0.95 ?
C25 C26 . 1.387(10) ?
C25 H23 . 0.95 ?
C26 H24 . 0.95 ?
C28 C29 . 1.390(10) ?
C28 C33 . 1.410(10) ?
C29 C30 . 1.402(11) ?
C29 C36 . 1.508(12) ?
C30 C31 . 1.365(13) ?
C30 H25 . 0.95 ?
C31 C32 . 1.365(12) ?
C31 C35 . 1.530(12) ?
C32 C33 . 1.365(11) ?
C32 H26 . 0.95 ?
C33 C34 . 1.523(10) ?
C34 H29 . 0.98 ?
C34 H27 . 0.98 ?
C34 H28 . 0.98 ?
C35 H31 . 0.98 ?
C35 H32 . 0.98 ?
C35 H30 . 0.98 ?
C36 H35 . 0.98 ?
C36 H33 . 0.98 ?
C36 H34 . 0.98 ?
C37 C38 . 1.497(10) ?
C37 H37 . 0.99 ?
C37 H36 . 0.99 ?
C38 H39 . 0.99 ?
C38 H38 . 0.99 ?
C39 C44 . 1.390(9) ?
C39 C40 . 1.397(9) ?
C40 C41 . 1.400(11) ?
C40 C47 . 1.472(10) ?
C41 C42 . 1.368(11) ?
C41 H40 . 0.95 ?
C42 C43 . 1.382(11) ?
C42 C46 . 1.513(9) ?
C43 C44 . 1.406(9) ?
C43 H41 . 0.95 ?
C44 C45 . 1.499(10) ?
C45 H44 . 0.98 ?
C45 H42 . 0.98 ?
C45 H43 . 0.98 ?
C46 H45 . 0.98 ?
C46 H46 . 0.98 ?
C46 H47 . 0.98 ?
C47 H50 . 0.98 ?
C47 H48 . 0.98 ?
C47 H49 . 0.98 ?
C48 H51 . 0.99 ?
C48 H52 . 0.99 ?

loop_
_geom_torsion_atom_site_label_1
_geom_torsion_atom_site_label_2
_geom_torsion_atom_site_label_3
_geom_torsion_atom_site_label_4
_geom_torsion_site_symmetry_1
_geom_torsion_site_symmetry_2
_geom_torsion_site_symmetry_3
_geom_torsion_site_symmetry_4
_geom_torsion
_geom_torsion_publ_flag
C15 Si1 O1 C14 . . . . -51.9(6) ?
C2 Si1 O1 C14 . . . . 68.4(6) ?
C21 Si1 O1 C14 . . . . -173.8(5) ?
C27 Ru1 C1 C2 . . . . -164.9(5) ?
C5 Ru1 C1 C2 . . . . 33.1(5) ?
C4 Ru1 C1 C2 . . . . 1.7(5) ?
Cl2 Ru1 C1 C2 . . . . -73.6(5) ?
Cl1 Ru1 C1 C2 . . . . 113.4(5) ?
Ru1 C1 C2 C3 . . . . 2.1(8) ?
Ru1 C1 C2 Si1 . . . . -174.5(3) ?
O1 Si1 C2 C3 . . . . -22.4(6) ?
C15 Si1 C2 C3 . . . . 97.6(6) ?
C21 Si1 C2 C3 . . . . -137.9(5) ?
O1 Si1 C2 C1 . . . . 153.8(5) ?
C15 Si1 C2 C1 . . . . -86.2(5) ?
C21 Si1 C2 C1 . . . . 38.4(5) ?
C1 C2 C3 C4 . . . . -6.7(8) ?
Si1 C2 C3 C4 . . . . 169.7(5) ?
C1 C2 C3 C12 . . . . 172.8(6) ?
Si1 C2 C3 C12 . . . . -10.8(10) ?
C2 C3 C4 C5 . . . . -68.2(9) ?
C12 C3 C4 C5 . . . . 112.2(8) ?
C2 C3 C4 Ru1 . . . . 7.3(7) ?
C12 C3 C4 Ru1 . . . . -172.3(5) ?
C3 C4 C5 C6 . . . . -162.4(7) ?
Ru1 C4 C5 C6 . . . . 101.9(7) ?
C3 C4 C5 Ru1 . . . . 95.7(6) ?
C4 C5 C6 C7 . . . . -10.5(12) ?
Ru1 C5 C6 C7 . . . . 73.3(8) ?
C4 C5 C6 C11 . . . . 168.8(8) ?
Ru1 C5 C6 C11 . . . . -107.3(7) ?
C11 C6 C7 C8 . . . . -2.6(13) ?
C5 C6 C7 C8 . . . . 176.7(8) ?
C6 C7 C8 C9 . . . . 1.4(15) ?
C7 C8 C9 C10 . . . . -0.3(17) ?
C8 C9 C10 C11 . . . . 0.4(18) ?
C9 C10 C11 C6 . . . . -1.7(16) ?
C7 C6 C11 C10 . . . . 2.8(13) ?
C5 C6 C11 C10 . . . . -176.6(9) ?
C2 C3 C12 C13 . . . . -22.2(10) ?
C4 C3 C12 C13 . . . . 157.3(6) ?
C3 C12 C13 C14 . . . . 84.1(8) ?
Si1 O1 C14 C13 . . . . -31.4(8) ?
C12 C13 C14 O1 . . . . -57.4(9) ?
O1 Si1 C15 C20 . . . . 136.7(6) ?
C2 Si1 C15 C20 . . . . 16.9(7) ?
C21 Si1 C15 C20 . . . . -105.7(6) ?
O1 Si1 C15 C16 . . . . -38.8(6) ?
C2 Si1 C15 C16 . . . . -158.5(5) ?
C21 Si1 C15 C16 . . . . 78.9(6) ?
C20 C15 C16 C17 . . . . 0.3(11) ?
Si1 C15 C16 C17 . . . . 175.9(6) ?
C15 C16 C17 C18 . . . . 1.4(12) ?
C16 C17 C18 C19 . . . . -0.6(12) ?
C17 C18 C19 C20 . . . . -1.8(12) ?
C18 C19 C20 C15 . . . . 3.5(11) ?
C16 C15 C20 C19 . . . . -2.7(10) ?
Si1 C15 C20 C19 . . . . -178.2(6) ?
O1 Si1 C21 C26 . . . . 85.1(6) ?
C15 Si1 C21 C26 . . . . -34.6(6) ?
C2 Si1 C21 C26 . . . . -157.4(5) ?
O1 Si1 C21 C22 . . . . -93.0(5) ?
C15 Si1 C21 C22 . . . . 147.3(5) ?
C2 Si1 C21 C22 . . . . 24.5(6) ?
C26 C21 C22 C23 . . . . 1.2(10) ?
Si1 C21 C22 C23 . . . . 179.3(6) ?
C21 C22 C23 C24 . . . . -1.0(11) ?
C22 C23 C24 C25 . . . . 0.1(12) ?
C23 C24 C25 C26 . . . . 0.7(12) ?
C22 C21 C26 C25 . . . . -0.4(10) ?
Si1 C21 C26 C25 . . . . -178.6(6) ?
C24 C25 C26 C21 . . . . -0.5(11) ?
C28 N1 C27 N2 . . . . 175.5(6) ?
C37 N1 C27 N2 . . . . 0.3(8) ?
C28 N1 C27 Ru1 . . . . -9.4(9) ?
C37 N1 C27 Ru1 . . . . 175.5(5) ?
C39 N2 C27 N1 . . . . -172.0(6) ?
C38 N2 C27 N1 . . . . 0.2(8) ?
C39 N2 C27 Ru1 . . . . 13.5(10) ?
C38 N2 C27 Ru1 . . . . -174.4(5) ?
C27 N1 C28 C29 . . . . 99.2(9) ?
C37 N1 C28 C29 . . . . -85.9(9) ?
C27 N1 C28 C33 . . . . -88.8(9) ?
C37 N1 C28 C33 . . . . 86.1(9) ?
C33 C28 C29 C30 . . . . 5.8(12) ?
N1 C28 C29 C30 . . . . 177.6(7) ?
C33 C28 C29 C36 . . . . -169.6(8) ?
N1 C28 C29 C36 . . . . 2.2(11) ?
C28 C29 C30 C31 . . . . -1.8(13) ?
C36 C29 C30 C31 . . . . 173.8(9) ?
C29 C30 C31 C32 . . . . -1.5(15) ?
C29 C30 C31 C35 . . . . -179.7(10) ?
C30 C31 C32 C33 . . . . 1.0(16) ?
C35 C31 C32 C33 . . . . 179.1(10) ?
C31 C32 C33 C28 . . . . 2.8(14) ?
C31 C32 C33 C34 . . . . -171.7(9) ?
C29 C28 C33 C32 . . . . -6.3(12) ?
N1 C28 C33 C32 . . . . -178.1(7) ?
C29 C28 C33 C34 . . . . 168.0(7) ?
N1 C28 C33 C34 . . . . -3.7(11) ?
C27 N1 C37 C38 . . . . -0.7(8) ?
C28 N1 C37 C38 . . . . -176.1(6) ?
C27 N2 C38 C37 . . . . -0.6(8) ?
C39 N2 C38 C37 . . . . 172.4(6) ?
N1 C37 C38 N2 . . . . 0.7(8) ?
C27 N2 C39 C44 . . . . 81.3(9) ?
C38 N2 C39 C44 . . . . -90.4(8) ?
C27 N2 C39 C40 . . . . -100.2(8) ?
C38 N2 C39 C40 . . . . 88.1(8) ?
C44 C39 C40 C41 . . . . -3.4(10) ?
N2 C39 C40 C41 . . . . 178.1(6) ?
C44 C39 C40 C47 . . . . 177.0(6) ?
N2 C39 C40 C47 . . . . -1.5(10) ?
C39 C40 C41 C42 . . . . 2.0(10) ?
C47 C40 C41 C42 . . . . -178.5(7) ?
C40 C41 C42 C43 . . . . -0.2(10) ?
C40 C41 C42 C46 . . . . -177.6(7) ?
C41 C42 C43 C44 . . . . -0.3(10) ?
C46 C42 C43 C44 . . . . 177.1(7) ?
C40 C39 C44 C43 . . . . 2.9(11) ?
N2 C39 C44 C43 . . . . -178.5(6) ?
C40 C39 C44 C45 . . . . -178.5(7) ?
N2 C39 C44 C45 . . . . 0.0(11) ?
C42 C43 C44 C39 . . . . -1.0(10) ?
C42 C43 C44 C45 . . . . -179.6(7) ?
